data_2022233
loop_
_publ_author_name
'Cong, Nguyen Tien'
'Trang, Huynh Thi Xuan'
'Dung, Pham Duc'
'Phuong, Tran Hoang'
'Trung, Vu Quoc'
'Dat, Nguyen Dang'
'Anh, Dang Thi Tuyet'
'Tuyen, Nguyen Van'
'Van Meervelt, Luc'

_publ_section_title
;
 Synthesis, structure and <i>in vitro</i> cytotoxicity testing of some
 2-aroylbenzofuran-3-ols
;
_journal_coeditor_code SK3753
_journal_issue 9
_journal_name_full 'Acta Crystallographica Section C'
_journal_page_first
;
;
_journal_paper_doi 10.1107/S2053229620011018
_journal_volume 76
_journal_year 2020
_chemical_formula_iupac 'C15 H8 Br F O3'
_chemical_formula_moiety 'C15 H8 Br F O3'
_chemical_formula_sum 'C15 H8 Br F O3'
_chemical_formula_weight 335.12
_chemical_name_systematic
;
(5-Bromo-3-hydroxybenzofuran-2-yl)(4-fluorophenyl)methanone
;
_space_group_crystal_system monoclinic
_space_group_IT_number 14
_space_group_name_Hall '-P 2ybc'
_space_group_name_H-M_alt 'P 1 21/c 1'
_atom_sites_solution_hydrogens mixed
_atom_sites_solution_primary iterative
_audit_creation_method
;
Olex2 1.3
(compiled 2020.01.31 svn.r88ba2a32 for OlexSys, GUI svn.r6032)
;
_cell_angle_alpha 90
_cell_angle_beta 93.255(9)
_cell_angle_gamma 90
_cell_formula_units_Z 4
_cell_length_a 3.8598(4)
_cell_length_b 11.7229(10)
_cell_length_c 27.679(2)
_cell_measurement_reflns_used 2736
_cell_measurement_temperature 293(2)
_cell_measurement_theta_max 25.3390
_cell_measurement_theta_min 2.9290
_cell_volume 1250.40(19)
_computing_cell_refinement
;
CrysAlis PRO (Rigaku OD, 2018)
;
_computing_data_collection
;
CrysAlis PRO (Rigaku OD, 2018)
;
_computing_data_reduction
;
CrysAlis PRO (Rigaku OD, 2018)
;
_computing_molecular_graphics
;
OLEX2 (Dolomanov <i>et al.</i>,  2009)
;
_computing_publication_material
;
OLEX2 (Dolomanov <i>et al.</i>,  2009)
;
_computing_structure_refinement
;
SHELXL2016 (Sheldrick, 2015b)
;
_computing_structure_solution
;
olex2.solve (Bourhis <i>et al.</i>,  2015)
;
_diffrn_ambient_temperature 293(2)
_diffrn_detector 'CCD plate'
_diffrn_detector_area_resol_mean 15.9631
_diffrn_measured_fraction_theta_full 0.996
_diffrn_measured_fraction_theta_max 0.994
_diffrn_measurement_device 'four-circle diffractometer'
_diffrn_measurement_device_type 'Rigaku OD SuperNova Single source diffractometer with an Eos detector'
_diffrn_measurement_method '\w scans'
_diffrn_radiation_monochromator mirror
_diffrn_radiation_probe x-ray
_diffrn_radiation_type 'Mo K\a'
_diffrn_radiation_wavelength 0.71073
_diffrn_reflns_av_R_equivalents 0.0399
_diffrn_reflns_av_unetI/netI 0.0531
_diffrn_reflns_limit_h_max 4
_diffrn_reflns_limit_h_min -4
_diffrn_reflns_limit_k_max 14
_diffrn_reflns_limit_k_min -14
_diffrn_reflns_limit_l_max 33
_diffrn_reflns_limit_l_min -34
_diffrn_reflns_number 7646
_diffrn_reflns_theta_full 25.242
_diffrn_reflns_theta_max 26.370
_diffrn_reflns_theta_min 2.812
_diffrn_source 'micro-focus sealed X-ray tube'
_exptl_absorpt_coefficient_mu 3.303
_exptl_absorpt_correction_T_max 1.00000
_exptl_absorpt_correction_T_min 0.44673
_exptl_absorpt_correction_type multi-scan
_exptl_absorpt_process_details
;
(CrysAlis PRO; Rigaku OD, 2018)
;
_exptl_crystal_colour yellow
_exptl_crystal_density_diffrn 1.780
_exptl_crystal_description needle
_exptl_crystal_F_000 664
_exptl_crystal_size_max 0.5
_exptl_crystal_size_mid 0.15
_exptl_crystal_size_min 0.05
_refine_diff_density_max 0.444
_refine_diff_density_min -0.453
_refine_ls_extinction_method none
_refine_ls_goodness_of_fit_ref 1.074
_refine_ls_hydrogen_treatment mixed
_refine_ls_matrix_type full
_refine_ls_number_parameters 185
_refine_ls_number_reflns 2543
_refine_ls_number_restraints 0
_refine_ls_restrained_S_all 1.074
_refine_ls_R_factor_all 0.0699
_refine_ls_R_factor_gt 0.0452
_refine_ls_shift/su_max 0.001
_refine_ls_shift/su_mean 0.000
_refine_ls_structure_factor_coef Fsqd
_refine_ls_weighting_details 'w=1/[\s^2^(Fo^2^)+(0.0352P)^2^+0.4417P] where P=(Fo^2^+2Fc^2^)/3'
_refine_ls_weighting_scheme calc
_refine_ls_wR_factor_gt 0.0883
_refine_ls_wR_factor_ref 0.0972
_reflns_number_gt 1873
_reflns_number_total 2543
_reflns_threshold_expression 'I > 2\s(I)'
_cod_data_source_file sk3753sup1.cif
_cod_data_source_block 4a
_cod_original_cell_volume 1250.38(19)
_cod_database_code 2022233
_shelx_space_group_comment
;
The symmetry employed for this shelxl refinement is uniquely defined
by the following loop, which should always be used as a source of
symmetry information in preference to the above space-group names.
They are only intended as comments.
;
_shelx_estimated_absorpt_t_min 0.289
_shelx_estimated_absorpt_t_max 0.852

loop_
_space_group_symop_operation_xyz
'x, y, z'
'-x, y+1/2, -z+1/2'
'-x, -y, -z'
'x, -y-1/2, z-1/2'

loop_
_atom_site_type_symbol
_atom_site_label
_atom_site_fract_x
_atom_site_fract_y
_atom_site_fract_z
_atom_site_U_iso_or_equiv
_atom_site_adp_type
_atom_site_calc_flag
_atom_site_occupancy
_atom_site_disorder_assembly
_atom_site_disorder_group
O O1 1.0511(7) 0.33866(19) 0.35954(8) 0.0346(6) Uani d 1 . .
C C2 0.9792(10) 0.4552(3) 0.36548(12) 0.0331(9) Uani d 1 . .
C C3 0.8510(10) 0.4728(3) 0.40944(12) 0.0356(9) Uani d 1 . .
C C4 0.8335(9) 0.3665(3) 0.43395(12) 0.0307(8) Uani d 1 . .
C C5 0.7327(10) 0.3302(3) 0.47925(13) 0.0356(9) Uani d 1 . .
H H5 0.648929 0.381124 0.501555 0.043 Uiso calc 1 . .
C C6 0.7633(10) 0.2170(3) 0.48907(12) 0.0363(9) Uani d 1 . .
C C7 0.8901(10) 0.1380(3) 0.45616(13) 0.0394(10) Uani d 1 . .
H H7 0.905416 0.061294 0.464530 0.047 Uiso calc 1 . .
C C8 0.9913(11) 0.1730(3) 0.41188(13) 0.0383(9) Uani d 1 . .
H H8 1.076432 0.121809 0.389793 0.046 Uiso calc 1 . .
C C9 0.9610(9) 0.2874(3) 0.40168(12) 0.0319(8) Uani d 1 . .
C C10 1.0400(10) 0.5412(3) 0.33035(12) 0.0350(9) Uani d 1 . .
O O11 0.9820(8) 0.6415(2) 0.34270(9) 0.0525(8) Uani d 1 . .
C C12 1.1635(9) 0.5177(3) 0.28145(12) 0.0318(8) Uani d 1 . .
C C13 1.2995(10) 0.6084(3) 0.25606(13) 0.0375(9) Uani d 1 . .
H H13 1.319832 0.679808 0.270563 0.045 Uiso calc 1 . .
C C14 1.4041(10) 0.5935(4) 0.20979(13) 0.0433(10) Uani d 1 . .
H H14 1.497366 0.653718 0.192927 0.052 Uiso calc 1 . .
C C15 1.3676(11) 0.4884(4) 0.18939(13) 0.0420(10) Uani d 1 . .
C C16 1.2279(10) 0.3965(3) 0.21210(13) 0.0401(10) Uani d 1 . .
H H16 1.200229 0.326544 0.196515 0.048 Uiso calc 1 . .
C C17 1.1296(10) 0.4116(3) 0.25904(12) 0.0372(9) Uani d 1 . .
H H17 1.040261 0.350361 0.275726 0.045 Uiso calc 1 . .
F F18 1.4709(7) 0.4732(2) 0.14395(7) 0.0633(8) Uani d 1 . .
O O19 0.7528(9) 0.5730(2) 0.42805(11) 0.0509(8) Uani d 1 . .
Br Br20 0.63812(11) 0.16145(4) 0.55017(2) 0.04886(17) Uani d 1 . .
H H19 0.805(12) 0.618(4) 0.4097(15) 0.053(15) Uiso d 1 . .

loop_
_atom_site_aniso_label
_atom_site_aniso_U_11
_atom_site_aniso_U_22
_atom_site_aniso_U_33
_atom_site_aniso_U_12
_atom_site_aniso_U_13
_atom_site_aniso_U_23
O1 0.0478(16) 0.0302(12) 0.0266(13) 0.0059(13) 0.0097(11) 0.0023(10)
C2 0.041(2) 0.0301(19) 0.0289(19) 0.0024(18) 0.0076(17) -0.0044(15)
C3 0.041(2) 0.032(2) 0.035(2) 0.0031(19) 0.0037(18) -0.0042(16)
C4 0.031(2) 0.0329(19) 0.0286(18) 0.0021(17) 0.0047(16) -0.0016(15)
C5 0.037(2) 0.038(2) 0.0318(19) 0.003(2) 0.0079(17) -0.0037(17)
C6 0.033(2) 0.042(2) 0.034(2) -0.002(2) 0.0049(17) 0.0035(17)
C7 0.047(3) 0.032(2) 0.039(2) 0.0041(19) 0.0029(19) 0.0052(16)
C8 0.052(3) 0.033(2) 0.030(2) 0.006(2) 0.0091(18) -0.0004(16)
C9 0.034(2) 0.036(2) 0.0262(18) 0.0014(18) 0.0038(16) -0.0002(16)
C10 0.044(2) 0.032(2) 0.0295(19) -0.0017(19) 0.0060(17) -0.0022(16)
O11 0.088(2) 0.0311(15) 0.0398(16) 0.0041(15) 0.0131(15) -0.0022(12)
C12 0.031(2) 0.0325(19) 0.0317(19) 0.0009(17) 0.0004(16) 0.0037(15)
C13 0.044(2) 0.032(2) 0.037(2) 0.0002(19) 0.0028(18) 0.0031(16)
C14 0.045(3) 0.049(3) 0.037(2) -0.002(2) 0.009(2) 0.0125(19)
C15 0.041(2) 0.056(3) 0.029(2) 0.005(2) 0.0053(18) 0.0043(18)
C16 0.053(3) 0.034(2) 0.033(2) 0.003(2) 0.0037(19) -0.0029(17)
C17 0.047(2) 0.035(2) 0.030(2) -0.001(2) 0.0053(18) 0.0041(16)
F18 0.090(2) 0.0692(16) 0.0332(13) 0.0089(16) 0.0262(13) 0.0011(12)
O19 0.080(2) 0.0301(15) 0.0444(17) 0.0080(16) 0.0208(16) -0.0018(14)
Br20 0.0552(3) 0.0534(3) 0.0396(3) 0.0052(2) 0.0172(2) 0.01369(19)

loop_
_atom_type_symbol
_atom_type_description
_atom_type_scat_dispersion_real
_atom_type_scat_dispersion_imag
_atom_type_scat_source
C C 0.0033 0.0016 'International Tables Vol C Tables 4.2.6.8 and 6.1.1.4'
H H 0.0000 0.0000 'International Tables Vol C Tables 4.2.6.8 and 6.1.1.4'
Br Br -0.2901 2.4595 'International Tables Vol C Tables 4.2.6.8 and 6.1.1.4'
F F 0.0171 0.0103 'International Tables Vol C Tables 4.2.6.8 and 6.1.1.4'
O O 0.0106 0.0060 'International Tables Vol C Tables 4.2.6.8 and 6.1.1.4'

loop_
_geom_angle_atom_site_label_1
_geom_angle_atom_site_label_2
_geom_angle_atom_site_label_3
_geom_angle_site_symmetry_1
_geom_angle_site_symmetry_3
_geom_angle
_geom_angle_publ_flag
C9 O1 C2 . . 105.3(2) ?
O1 C2 C10 . . 124.4(3) ?
C3 C2 O1 . . 109.7(3) ?
C3 C2 C10 . . 125.9(3) ?
C2 C3 C4 . . 108.9(3) ?
O19 C3 C2 . . 127.0(3) ?
O19 C3 C4 . . 124.1(3) ?
C5 C4 C3 . . 135.8(3) ?
C9 C4 C3 . . 104.4(3) ?
C9 C4 C5 . . 119.8(3) ?
C4 C5 H5 . . 121.6 ?
C6 C5 C4 . . 116.8(3) ?
C6 C5 H5 . . 121.6 ?
C5 C6 C7 . . 122.9(3) ?
C5 C6 Br20 . . 119.3(3) ?
C7 C6 Br20 . . 117.8(3) ?
C6 C7 H7 . . 119.7 ?
C8 C7 C6 . . 120.7(3) ?
C8 C7 H7 . . 119.7 ?
C7 C8 H8 . . 121.6 ?
C7 C8 C9 . . 116.8(3) ?
C9 C8 H8 . . 121.6 ?
O1 C9 C4 . . 111.6(3) ?
C8 C9 O1 . . 125.3(3) ?
C8 C9 C4 . . 123.1(3) ?
C2 C10 C12 . . 124.3(3) ?
O11 C10 C2 . . 116.1(3) ?
O11 C10 C12 . . 119.7(3) ?
C13 C12 C10 . . 117.9(3) ?
C13 C12 C17 . . 119.0(3) ?
C17 C12 C10 . . 122.9(3) ?
C12 C13 H13 . . 119.6 ?
C14 C13 C12 . . 120.8(4) ?
C14 C13 H13 . . 119.6 ?
C13 C14 H14 . . 120.9 ?
C15 C14 C13 . . 118.2(4) ?
C15 C14 H14 . . 120.9 ?
C14 C15 C16 . . 123.7(3) ?
F18 C15 C14 . . 118.5(3) ?
F18 C15 C16 . . 117.8(4) ?
C15 C16 H16 . . 121.1 ?
C15 C16 C17 . . 117.7(3) ?
C17 C16 H16 . . 121.1 ?
C12 C17 H17 . . 119.8 ?
C16 C17 C12 . . 120.5(3) ?
C16 C17 H17 . . 119.8 ?
C3 O19 H19 . . 105(3) ?

loop_
_geom_bond_atom_site_label_1
_geom_bond_atom_site_label_2
_geom_bond_site_symmetry_2
_geom_bond_distance
_geom_bond_publ_flag
O1 C2 . 1.406(4) ?
O1 C9 . 1.374(4) ?
C2 C3 . 1.355(5) ?
C2 C10 . 1.429(5) ?
C3 C4 . 1.422(5) ?
C3 O19 . 1.345(4) ?
C4 C5 . 1.400(5) ?
C4 C9 . 1.397(5) ?
C5 H5 . 0.9300 ?
C5 C6 . 1.358(5) ?
C6 C7 . 1.406(5) ?
C6 Br20 . 1.900(3) ?
C7 H7 . 0.9300 ?
C7 C8 . 1.370(5) ?
C8 H8 . 0.9300 ?
C8 C9 . 1.374(5) ?
C10 O11 . 1.249(4) ?
C10 C12 . 1.486(5) ?
C12 C13 . 1.393(5) ?
C12 C17 . 1.393(5) ?
C13 H13 . 0.9300 ?
C13 C14 . 1.376(5) ?
C14 H14 . 0.9300 ?
C14 C15 . 1.360(6) ?
C15 C16 . 1.373(5) ?
C15 F18 . 1.353(4) ?
C16 H16 . 0.9300 ?
C16 C17 . 1.385(5) ?
C17 H17 . 0.9300 ?
O19 H19 . 0.77(4) ?

loop_
_geom_hbond_atom_site_label_D
_geom_hbond_atom_site_label_H
_geom_hbond_atom_site_label_A
_geom_hbond_site_symmetry_D
_geom_hbond_site_symmetry_H
_geom_hbond_site_symmetry_A
_geom_hbond_distance_DH
_geom_hbond_distance_HA
_geom_hbond_distance_DA
_geom_hbond_angle_DHA
_geom_hbond_publ_flag
O19 H19 O11 1_555 1_555 1_555 0.77(5) 2.03(4) 2.692(4) 144(4) yes
C17 H17 O1 1_555 1_555 1_555 0.93 2.32 2.942(4) 124 yes
C16 H16 O11 1_555 1_555 2_745 0.93 2.51 3.428(4) 170 yes
C5 H5 O19 1_555 1_555 3_666 0.93 2.61 3.454(5) 150 yes

loop_
_geom_torsion_atom_site_label_1
_geom_torsion_atom_site_label_2
_geom_torsion_atom_site_label_3
_geom_torsion_atom_site_label_4
_geom_torsion_site_symmetry_1
_geom_torsion_site_symmetry_2
_geom_torsion_site_symmetry_3
_geom_torsion_site_symmetry_4
_geom_torsion
_geom_torsion_publ_flag
O1 C2 C3 C4 . . . . -0.2(5) ?
O1 C2 C3 O19 . . . . 179.9(4) ?
O1 C2 C10 O11 . . . . -175.6(4) ?
O1 C2 C10 C12 . . . . 4.6(6) ?
C2 O1 C9 C4 . . . . 0.3(4) ?
C2 O1 C9 C8 . . . . -179.4(4) ?
C2 C3 C4 C5 . . . . 178.8(4) ?
C2 C3 C4 C9 . . . . 0.4(4) ?
C2 C10 C12 C13 . . . . -163.1(4) ?
C2 C10 C12 C17 . . . . 20.9(6) ?
C3 C2 C10 O11 . . . . 3.2(6) ?
C3 C2 C10 C12 . . . . -176.6(4) ?
C3 C4 C5 C6 . . . . -178.8(4) ?
C3 C4 C9 O1 . . . . -0.4(4) ?
C3 C4 C9 C8 . . . . 179.3(4) ?
C4 C5 C6 C7 . . . . 0.2(6) ?
C4 C5 C6 Br20 . . . . 179.1(3) ?
C5 C4 C9 O1 . . . . -179.1(3) ?
C5 C4 C9 C8 . . . . 0.6(6) ?
C5 C6 C7 C8 . . . . 0.2(6) ?
C6 C7 C8 C9 . . . . -0.2(6) ?
C7 C8 C9 O1 . . . . 179.5(3) ?
C7 C8 C9 C4 . . . . -0.2(6) ?
C9 O1 C2 C3 . . . . 0.0(4) ?
C9 O1 C2 C10 . . . . 178.9(4) ?
C9 C4 C5 C6 . . . . -0.6(6) ?
C10 C2 C3 C4 . . . . -179.2(4) ?
C10 C2 C3 O19 . . . . 1.0(7) ?
C10 C12 C13 C14 . . . . -177.1(4) ?
C10 C12 C17 C16 . . . . 175.6(4) ?
O11 C10 C12 C13 . . . . 17.1(6) ?
O11 C10 C12 C17 . . . . -158.9(4) ?
C12 C13 C14 C15 . . . . 0.7(6) ?
C13 C12 C17 C16 . . . . -0.4(6) ?
C13 C14 C15 C16 . . . . 0.9(7) ?
C13 C14 C15 F18 . . . . -179.8(3) ?
C14 C15 C16 C17 . . . . -2.1(6) ?
C15 C16 C17 C12 . . . . 1.8(6) ?
C17 C12 C13 C14 . . . . -1.0(6) ?
F18 C15 C16 C17 . . . . 178.6(3) ?
O19 C3 C4 C5 . . . . -1.4(8) ?
O19 C3 C4 C9 . . . . -179.8(4) ?
Br20 C6 C7 C8 . . . . -178.7(3) ?

_cod_database_fobs_code 2022233
